data_7111400
loop_
_publ_author_name
'Risberg, Erik'
'Fischer, Andreas'
'Somfai, Peter'

_publ_section_title
;
 Asymmetric radical additions of trialkylboranes to
 2H-azirine-3-carboxylates
;
_journal_issue 18
_journal_name_full 'Chemical Communications'
_journal_page_first 2088
_journal_page_last 2089
_journal_paper_doi 10.1039/b408532a
_journal_year 2004
_chemical_compound_source 'Local laboratory'
_chemical_formula_moiety 'C15 H23 N2 O3 S'
_chemical_formula_sum 'C15 H23 N2 O3 S'
_chemical_formula_weight 311.43
_chemical_name_systematic
;
?
;
_space_group_IT_number 4
_symmetry_cell_setting monoclinic
_symmetry_space_group_name_Hall 'P 2yb'
_symmetry_space_group_name_H-M 'P 1 21 1'
_atom_sites_solution_primary direct
_atom_sites_solution_secondary difmap
_audit_creation_method maXus
_cell_angle_alpha 90.00
_cell_angle_beta 91.273(4)
_cell_angle_gamma 90.00
_cell_formula_units_Z 8
_cell_length_a 10.7254(6)
_cell_length_b 11.9768(9)
_cell_length_c 24.980(2)
_cell_measurement_reflns_used 65
_cell_measurement_temperature 299
_cell_measurement_theta_max 15.61
_cell_measurement_theta_min 3.87
_cell_volume 3208.0(4)
_computing_cell_refinement 'Dirax/lsq (Duisenberg & Schreurs, 1989-2000)'
_computing_data_collection KappaCCD
_computing_data_reduction
;
Denzo and Scalepack (Otwinowski & Minor, 1997)
;
_computing_structure_refinement 'SHELXL-97 (Sheldrick, 1997)'
_computing_structure_solution 'SHELXS-97 (Sheldrick, 1997)'
_diffrn_ambient_temperature 299
_diffrn_measured_fraction_theta_full 0.988
_diffrn_measured_fraction_theta_max 0.988
_diffrn_measurement_device KappaCCD
_diffrn_measurement_method CCD
_diffrn_radiation_source 'fine-focus sealed tube'
_diffrn_radiation_type MoK\a
_diffrn_radiation_wavelength_id all
_diffrn_reflns_av_R_equivalents 0.0490
_diffrn_reflns_av_sigmaI/netI 0.0515
_diffrn_reflns_limit_h_max 12
_diffrn_reflns_limit_h_min -9
_diffrn_reflns_limit_k_max 14
_diffrn_reflns_limit_k_min -14
_diffrn_reflns_limit_l_max 29
_diffrn_reflns_limit_l_min -29
_diffrn_reflns_number 26285
_diffrn_reflns_theta_full 25.00
_diffrn_reflns_theta_max 25.00
_diffrn_reflns_theta_min 4.51
_exptl_absorpt_coefficient_mu 0.214
_exptl_absorpt_correction_type none
_exptl_crystal_colour Colourless
_exptl_crystal_density_diffrn 1.281
_exptl_crystal_density_method 'not measured'
_exptl_crystal_description Block
_exptl_crystal_F_000 1336
_exptl_crystal_size_max 0.40
_exptl_crystal_size_mid 0.20
_exptl_crystal_size_min 0.05
_refine_diff_density_max 0.332
_refine_diff_density_min -0.336
_refine_diff_density_rms 0.040
_refine_ls_abs_structure_details 'Flack H D (1983), Acta Cryst. A39, 876-881'
_refine_ls_abs_structure_Flack -0.05(8)
_refine_ls_extinction_method none
_refine_ls_goodness_of_fit_ref 1.141
_refine_ls_hydrogen_treatment constr
_refine_ls_matrix_type full
_refine_ls_number_parameters 865
_refine_ls_number_reflns 8908
_refine_ls_number_restraints 1
_refine_ls_restrained_S_all 1.141
_refine_ls_R_factor_all 0.0851
_refine_ls_R_factor_gt 0.0590
_refine_ls_shift/su_max 0.155
_refine_ls_shift/su_mean 0.007
_refine_ls_structure_factor_coef Fsqd
_refine_ls_weighting_details 'calc w=1/[\s^2^(Fo^2^)+(0.0277P)^2^+2.6900P] where P=(Fo^2^+2Fc^2^)/3'
_refine_ls_weighting_scheme calc
_refine_ls_wR_factor_gt 0.1122
_refine_ls_wR_factor_ref 0.1255
_reflns_number_gt 7055
_reflns_number_total 8908
_reflns_threshold_expression I>2\s(I)
_cod_data_source_file b408532asup1.cif
_cod_data_source_block compound_1
_cod_depositor_comments
;
The following automatic conversions were performed:

'_symmetry_cell_setting' value 'Monoclinic' changed to 'monoclinic'
according to /home/saulius/struct/CIF-dictionaries/cif_core.dic
dictionary named 'cif_core.dic' version 2.4.2 from 2011-04-26.

Automatic conversion script
Id: cif_fix_values 1891 2012-01-12 08:04:46Z andrius 
;
_cod_original_cell_volume 3208.1(3)
_cod_original_sg_symbol_H-M 'P 21'
_cod_database_code 7111400

loop_
_symmetry_equiv_pos_as_xyz
'x, y, z'
'-x, y+1/2, -z'

loop_
_atom_site_label
_atom_site_type_symbol
_atom_site_fract_x
_atom_site_fract_y
_atom_site_fract_z
_atom_site_U_iso_or_equiv
_atom_site_adp_type
_atom_site_occupancy
_atom_site_symmetry_multiplicity
_atom_site_calc_flag
_atom_site_refinement_flags
_atom_site_disorder_assembly
_atom_site_disorder_group
C1 C 0.9077(6) 0.4630(7) 0.4879(3) 0.101(2) Uani 1 1 d . . .
C2 C 0.8337(5) 0.3788(5) 0.4576(2) 0.0678(16) Uani 1 1 d . E .
C3 C 0.8534(6) 0.2572(6) 0.4674(4) 0.106(3) Uani 1 1 d . . .
C4A C 0.822(5) 0.202(4) 0.410(2) 0.15(2) Uani 0.50 1 d P E .
C4B C 0.852(4) 0.184(3) 0.4247(18) 0.105(12) Uani 0.50 1 d P E .
C5 C 0.7130(5) 0.4202(5) 0.4354(2) 0.0628(15) Uani 1 1 d . . .
C6 C 0.4870(5) 0.4352(5) 0.4285(2) 0.0725(17) Uani 1 1 d . . .
C7A C 0.4704(10) 0.3679(12) 0.3674(4) 0.060(3) Uani 0.50 1 d P A .
C7B C 0.4577(12) 0.4619(16) 0.3745(7) 0.102(6) Uani 0.50 1 d P A .
C8A C 0.3392(16) 0.3215(18) 0.3734(7) 0.054(5) Uani 0.50 1 d P . .
C8B C 0.3181(18) 0.4182(19) 0.3690(6) 0.080(5) Uani 0.50 1 d P A .
C9A C 0.2439(18) 0.425(2) 0.3780(8) 0.084(6) Uani 0.50 1 d P A .
C9B C 0.238(2) 0.497(2) 0.4018(13) 0.109(8) Uani 0.50 1 d P . .
C10A C 0.261(3) 0.476(3) 0.4466(16) 0.121(15) Uani 0.50 1 d P A .
C10B C 0.272(3) 0.461(3) 0.443(2) 0.112(18) Uani 0.50 1 d P A .
C11 C 0.3723(5) 0.3881(4) 0.4545(2) 0.0524(13) Uani 1 1 d . A .
C12A C 0.3389(15) 0.2805(15) 0.4328(6) 0.051(4) Uani 0.50 1 d P A .
C12B C 0.3269(16) 0.3151(19) 0.4033(9) 0.070(7) Uani 0.50 1 d P A 1
C13A C 0.2110(13) 0.2403(12) 0.4528(6) 0.077(4) Uani 0.50 1 d P A 1
C13B C 0.1963(13) 0.2582(15) 0.4097(9) 0.125(7) Uani 0.50 1 d P A 1
C14A C 0.4301(12) 0.1818(9) 0.4415(6) 0.073(3) Uani 0.50 1 d P A 1
C14B C 0.4203(16) 0.2286(18) 0.3851(9) 0.148(8) Uani 0.50 1 d P A 1
C15A C 0.4187(13) 0.4047(11) 0.5130(6) 0.056(4) Uani 0.50 1 d P A 1
C15B C 0.3992(13) 0.3281(18) 0.5065(6) 0.095(6) Uani 0.50 1 d P A 1
C16 C 0.3455(5) 0.5153(5) 0.1541(3) 0.0808(18) Uani 1 1 d . B 1
C17 C 0.4170(4) 0.4259(5) 0.1811(2) 0.0529(13) Uani 1 1 d . B 1
C18 C 0.4024(5) 0.3056(5) 0.1662(2) 0.0659(15) Uani 1 1 d . B 1
C19 C 0.4055(7) 0.2310(6) 0.2145(3) 0.100(2) Uani 1 1 d . B 1
C20 C 0.5376(4) 0.4620(4) 0.2070(2) 0.0500(13) Uani 1 1 d . B 1
C21 C 0.7642(4) 0.4604(4) 0.21614(18) 0.0480(13) Uani 1 1 d . B 1
C22 C 0.7872(5) 0.3931(6) 0.2679(2) 0.0694(17) Uani 1 1 d . B 1
C23 C 0.9189(5) 0.3482(5) 0.2601(2) 0.0653(15) Uani 1 1 d . B 1
C24 C 1.0075(5) 0.4487(6) 0.2597(2) 0.0711(17) Uani 1 1 d . B 1
C25 C 0.9834(5) 0.5031(5) 0.2047(2) 0.0590(14) Uani 1 1 d . B 1
C26 C 0.8753(4) 0.4310(4) 0.18225(18) 0.0420(11) Uani 1 1 d . B 1
C27 C 0.9153(4) 0.3115(4) 0.20073(19) 0.0509(13) Uani 1 1 d . B 1
C28 C 0.8229(5) 0.2187(4) 0.1882(2) 0.0683(15) Uani 1 1 d . B 1
C29 C 1.0416(5) 0.2751(5) 0.1799(2) 0.0715(16) Uani 1 1 d . B 1
C30 C 0.8383(4) 0.4514(4) 0.12432(19) 0.0517(13) Uani 1 1 d . B 1
C31 C -0.1063(6) 0.2301(6) -0.0011(3) 0.094(2) Uani 1 1 d . C 1
C32 C -0.0531(4) 0.3115(4) -0.0391(2) 0.0542(13) Uani 1 1 d . C 1
C33 C -0.0839(5) 0.4320(5) -0.0370(2) 0.0635(14) Uani 1 1 d . C 1
C34 C -0.0933(6) 0.4830(5) -0.0920(3) 0.087(2) Uani 1 1 d . C 1
C35 C 0.0670(4) 0.2797(4) -0.0646(2) 0.0549(13) Uani 1 1 d . C 1
C36 C 0.2914(4) 0.3049(4) -0.0744(2) 0.0561(14) Uani 1 1 d . C 1
C37 C 0.4014(4) 0.3575(4) -0.0433(2) 0.0457(12) Uani 1 1 d . C 1
C38 C 0.5147(5) 0.2918(5) -0.0602(3) 0.0763(18) Uani 1 1 d . C 1
C39 C 0.5275(6) 0.3255(6) -0.1177(3) 0.093(2) Uani 1 1 d . C 1
C40 C 0.4265(6) 0.4167(6) -0.1258(2) 0.0813(19) Uani 1 1 d . C 1
C41 C 0.2995(5) 0.3556(6) -0.1297(2) 0.084(2) Uani 1 1 d . C 1
C42 C 0.4210(5) 0.4701(4) -0.0710(2) 0.0558(14) Uani 1 1 d . C 1
C43 C 0.5422(6) 0.5281(5) -0.0541(3) 0.0825(19) Uani 1 1 d . C 1
C44 C 0.3165(6) 0.5551(5) -0.0627(3) 0.0818(19) Uani 1 1 d . C 1
C45 C 0.3712(5) 0.3569(5) 0.0158(2) 0.0661(16) Uani 1 1 d . C 1
C46 C 0.3940(5) 0.2267(5) -0.3481(2) 0.0701(16) Uani 1 1 d . D 1
C47 C 0.3306(4) 0.3193(4) -0.32043(19) 0.0480(12) Uani 1 1 d . D 1
C48 C 0.3441(5) 0.4372(5) -0.3378(2) 0.0647(14) Uani 1 1 d . D 1
C49 C 0.3483(7) 0.5156(6) -0.2899(3) 0.103(2) Uani 1 1 d . D 1
C50 C 0.2164(4) 0.2859(4) -0.29226(19) 0.0452(12) Uani 1 1 d . D 1
C51 C -0.0089(4) 0.2877(4) -0.28231(17) 0.0451(11) Uani 1 1 d . D 1
C52 C -0.1273(4) 0.3173(4) -0.31606(19) 0.0472(12) Uani 1 1 d . D 1
C53 C -0.2302(5) 0.2455(5) -0.2928(2) 0.0697(16) Uani 1 1 d . D 1
C54 C -0.2462(5) 0.2997(6) -0.2378(2) 0.0820(19) Uani 1 1 d . D 1
C55 C -0.1579(5) 0.4001(5) -0.2383(2) 0.0679(17) Uani 1 1 d . D 1
C56 C -0.0239(5) 0.3558(5) -0.23078(19) 0.0635(15) Uani 1 1 d . D 1
C57 C -0.1623(4) 0.4346(5) -0.2970(2) 0.0554(13) Uani 1 1 d . D 1
C58 C -0.2902(5) 0.4728(5) -0.3173(2) 0.0754(18) Uani 1 1 d . D 1
C59 C -0.0697(5) 0.5278(5) -0.3108(2) 0.0736(16) Uani 1 1 d . D 1
C60 C -0.0978(4) 0.3019(5) -0.3743(2) 0.0648(15) Uani 1 1 d . D 1
N1 N 0.9398(4) 0.4332(5) 0.4335(2) 0.0857(15) Uani 1 1 d . E 1
N2 N 0.5984(4) 0.3845(3) 0.45208(15) 0.0480(10) Uani 1 1 d . A 1
N3 N 0.3082(4) 0.4761(4) 0.2069(2) 0.0758(15) Uani 1 1 d . B 1
N4 N 0.6504(3) 0.4282(3) 0.18520(14) 0.0423(9) Uani 1 1 d . B 1
N5 N -0.1574(4) 0.2381(5) -0.0554(3) 0.0927(18) Uani 1 1 d . C 1
N6 N 0.1772(3) 0.3307(3) -0.04573(15) 0.0459(10) Uani 1 1 d . C 1
N7 N 0.4447(3) 0.2682(4) -0.29690(19) 0.0652(13) Uani 1 1 d . D 1
N8 N 0.0988(3) 0.3163(3) -0.31440(14) 0.0443(10) Uani 1 1 d . D 1
O1 O 0.7124(4) 0.4858(5) 0.3990(3) 0.161(3) Uani 1 1 d . E 1
O2A O 0.6397(12) 0.483(2) 0.5416(6) 0.167(8) Uani 0.50 1 d P A 1
O2B O 0.6162(17) 0.371(3) 0.5521(7) 0.168(12) Uani 0.50 1 d P A 1
O3A O 0.613(2) 0.276(3) 0.5403(11) 0.168(15) Uani 0.50 1 d P A 1
O3B O 0.5980(14) 0.1994(13) 0.5024(9) 0.148(7) Uani 0.50 1 d P A 1
O4 O 0.5386(3) 0.5164(4) 0.24794(16) 0.0775(12) Uani 1 1 d . B 1
O5 O 0.6163(4) 0.5331(3) 0.09835(16) 0.0749(11) Uani 1 1 d . B 1
O6 O 0.6421(3) 0.3339(3) 0.09329(14) 0.0666(10) Uani 1 1 d . B 1
O7 O 0.0700(3) 0.2178(3) -0.10277(17) 0.0773(12) Uani 1 1 d . C 1
O8 O 0.1473(4) 0.4279(5) 0.04422(17) 0.1074(16) Uani 1 1 d . C 1
O9 O 0.1871(5) 0.2295(5) 0.0440(2) 0.128(2) Uani 1 1 d . C 1
O10 O 0.2194(3) 0.2398(3) -0.24911(14) 0.0624(10) Uani 1 1 d . D 1
O11 O 0.0897(5) 0.1714(4) -0.3876(2) 0.137(2) Uani 1 1 d . D 1
O12 O 0.1199(4) 0.3646(5) -0.41285(15) 0.1103(19) Uani 1 1 d . D 1
S1A S 0.5814(4) 0.3863(6) 0.51888(19) 0.0805(16) Uani 0.50 1 d P A 1
S1B S 0.5637(4) 0.3139(6) 0.5093(2) 0.0730(13) Uani 0.50 1 d P F 12
S2 S 0.67489(10) 0.43599(11) 0.11882(5) 0.0459(3) Uani 1 1 d . . .
S3 S 0.20875(12) 0.33674(14) 0.02109(6) 0.0661(4) Uani 1 1 d . . .
S4 S 0.06546(12) 0.28642(13) -0.37916(5) 0.0609(4) Uani 1 1 d . . .
H1A H 0.8701 0.5356 0.4937 0.121 Uiso 1 1 d R E .
H1B H 0.9620 0.4369 0.5169 0.121 Uiso 1 1 d R . .
H3A H 0.9371 0.2462 0.4809 0.127 Uiso 1 1 d R E .
H3B H 0.7955 0.2316 0.4935 0.127 Uiso 1 1 d R . .
H4A1 H 0.8312 0.1225 0.4112 0.224 Uiso 0.50 1 d PR . .
H4A2 H 0.8780 0.2329 0.3847 0.224 Uiso 0.50 1 d PR . .
H4A3 H 0.7376 0.2207 0.3999 0.224 Uiso 0.50 1 d PR . .
H4B1 H 0.8665 0.1110 0.4398 0.158 Uiso 0.50 1 d PR . .
H4B2 H 0.9169 0.2007 0.4000 0.158 Uiso 0.50 1 d PR . .
H4B3 H 0.7728 0.1848 0.4062 0.158 Uiso 0.50 1 d PR . .
H6 H 0.4886 0.5148 0.4333 0.087 Uiso 1 1 d R E .
H7A1 H 0.5246 0.3345 0.3946 0.072 Uiso 0.50 1 d PR . .
H7A2 H 0.5036 0.3535 0.3323 0.072 Uiso 0.50 1 d PR . .
H7B1 H 0.5095 0.4185 0.3509 0.122 Uiso 0.50 1 d PR . .
H7B2 H 0.4680 0.5407 0.3666 0.122 Uiso 0.50 1 d PR . .
H8A H 0.3137 0.2664 0.3463 0.065 Uiso 0.50 1 d PR A .
H8B H 0.2912 0.4313 0.3318 0.096 Uiso 0.50 1 d PR . .
H9A1 H 0.1598 0.4015 0.3685 0.101 Uiso 0.50 1 d PR . .
H9A2 H 0.2667 0.4859 0.3546 0.101 Uiso 0.50 1 d PR . .
H9B1 H 0.2650 0.5729 0.3955 0.131 Uiso 0.50 1 d PR A .
H9B2 H 0.1501 0.4926 0.3917 0.131 Uiso 0.50 1 d PR . .
H10A H 0.1872 0.4408 0.4605 0.145 Uiso 0.50 1 d PR . .
H10B H 0.2797 0.5435 0.4670 0.145 Uiso 0.50 1 d PR . .
H10C H 0.2003 0.4270 0.4597 0.135 Uiso 0.50 1 d PR . .
H10D H 0.2918 0.5265 0.4644 0.135 Uiso 0.50 1 d PR . .
H13A H 0.1907 0.1699 0.4365 0.116 Uiso 0.50 1 d PR A 1
H13B H 0.1479 0.2942 0.4434 0.116 Uiso 0.50 1 d PR A 1
H13C H 0.2153 0.2317 0.4911 0.116 Uiso 0.50 1 d PR A 1
H13D H 0.1370 0.3134 0.4204 0.188 Uiso 0.50 1 d PR A 1
H13E H 0.2020 0.2006 0.4364 0.188 Uiso 0.50 1 d PR A 1
H13F H 0.1698 0.2261 0.3761 0.188 Uiso 0.50 1 d PR A 1
H14A H 0.3976 0.1165 0.4238 0.109 Uiso 0.50 1 d PR A 1
H14B H 0.4399 0.1673 0.4791 0.109 Uiso 0.50 1 d PR A 1
H14C H 0.5096 0.2006 0.4270 0.109 Uiso 0.50 1 d PR A 1
H14D H 0.5003 0.2632 0.3811 0.222 Uiso 0.50 1 d PR A 1
H14E H 0.3927 0.1978 0.3514 0.222 Uiso 0.50 1 d PR A 1
H14F H 0.4270 0.1701 0.4113 0.222 Uiso 0.50 1 d PR A 1
H15A H 0.3781 0.3504 0.5356 0.067 Uiso 0.50 1 d PR A 1
H15B H 0.3964 0.4786 0.5254 0.067 Uiso 0.50 1 d PR A 1
H15C H 0.3961 0.2476 0.5023 0.114 Uiso 0.50 1 d PR A 1
H15D H 0.3441 0.3512 0.5348 0.114 Uiso 0.50 1 d PR A 1
H16A H 0.3838 0.5884 0.1518 0.097 Uiso 1 1 d R B 1
H16B H 0.2932 0.4947 0.1235 0.097 Uiso 1 1 d R B 1
H18A H 0.3241 0.2946 0.1476 0.079 Uiso 1 1 d R B 1
H18B H 0.4694 0.2845 0.1434 0.079 Uiso 1 1 d R B 1
H19A H 0.3965 0.1548 0.2031 0.119 Uiso 1 1 d R B 1
H19B H 0.3384 0.2500 0.2376 0.119 Uiso 1 1 d R B 1
H19C H 0.4836 0.2400 0.2335 0.119 Uiso 1 1 d R B 1
H21 H 0.7598 0.5384 0.2248 0.058 Uiso 1 1 d R B 1
H22A H 0.7815 0.4416 0.2984 0.083 Uiso 1 1 d R B 1
H22B H 0.7254 0.3354 0.2701 0.083 Uiso 1 1 d R B 1
H23 H 0.9493 0.2951 0.2860 0.078 Uiso 1 1 d R B 1
H24A H 0.9851 0.4984 0.2880 0.085 Uiso 1 1 d R B 1
H24B H 1.0924 0.4250 0.2650 0.085 Uiso 1 1 d R B 1
H25A H 1.0535 0.4958 0.1818 0.071 Uiso 1 1 d R B 1
H25B H 0.9582 0.5799 0.2062 0.071 Uiso 1 1 d R B 1
H28A H 0.8570 0.1494 0.2013 0.082 Uiso 1 1 d R B 1
H28B H 0.8080 0.2135 0.1502 0.082 Uiso 1 1 d R B 1
H28C H 0.7457 0.2337 0.2056 0.082 Uiso 1 1 d R B 1
H29A H 1.0596 0.2007 0.1922 0.086 Uiso 1 1 d R B 1
H29B H 1.1040 0.3255 0.1938 0.086 Uiso 1 1 d R B 1
H29C H 1.0415 0.2766 0.1415 0.086 Uiso 1 1 d R B 1
H30A H 0.8783 0.3980 0.1017 0.062 Uiso 1 1 d R B 1
H30B H 0.8608 0.5256 0.1136 0.062 Uiso 1 1 d R B 1
H31A H -0.0406 0.1801 0.0100 0.113 Uiso 1 1 d R C 1
H31B H -0.1349 0.2709 0.0293 0.113 Uiso 1 1 d R C 1
H33A H -0.1625 0.4418 -0.0199 0.076 Uiso 1 1 d R C 1
H33B H -0.0200 0.4709 -0.0169 0.076 Uiso 1 1 d R C 1
H34A H -0.1133 0.5610 -0.0901 0.104 Uiso 1 1 d R C 1
H34B H -0.1573 0.4446 -0.1122 0.104 Uiso 1 1 d R C 1
H34C H -0.0148 0.4737 -0.1092 0.104 Uiso 1 1 d R C 1
H36 H 0.3024 0.2254 -0.0756 0.067 Uiso 1 1 d R C 1
H38A H 0.5846 0.3143 -0.0380 0.092 Uiso 1 1 d R C 1
H38B H 0.4997 0.2134 -0.0554 0.092 Uiso 1 1 d R C 1
H39A H 0.6100 0.3539 -0.1232 0.112 Uiso 1 1 d R C 1
H39B H 0.5135 0.2613 -0.1400 0.112 Uiso 1 1 d R C 1
H40 H 0.4397 0.4742 -0.1518 0.098 Uiso 1 1 d R C 1
H41A H 0.3003 0.2971 -0.1559 0.101 Uiso 1 1 d R C 1
H41B H 0.2290 0.4034 -0.1365 0.101 Uiso 1 1 d R C 1
H43A H 0.5497 0.5976 -0.0729 0.099 Uiso 1 1 d R C 1
H43B H 0.6115 0.4808 -0.0623 0.099 Uiso 1 1 d R C 1
H43C H 0.5417 0.5420 -0.0163 0.099 Uiso 1 1 d R C 1
H44A H 0.3336 0.6234 -0.0813 0.098 Uiso 1 1 d R C 1
H44B H 0.3116 0.5697 -0.0250 0.098 Uiso 1 1 d R C 1
H44C H 0.2386 0.5248 -0.0757 0.098 Uiso 1 1 d R C 1
H45A H 0.3945 0.4268 0.0319 0.079 Uiso 1 1 d R C 1
H45B H 0.4147 0.2972 0.0337 0.079 Uiso 1 1 d R C 1
H46A H 0.3538 0.1542 -0.3484 0.084 Uiso 1 1 calc R D 1
H46B H 0.4391 0.2445 -0.3802 0.084 Uiso 1 1 calc R D 1
H48A H 0.4195 0.4460 -0.3574 0.078 Uiso 1 1 d R D 1
H48B H 0.2738 0.4569 -0.3604 0.078 Uiso 1 1 d R D 1
H49A H 0.3561 0.5914 -0.3018 0.124 Uiso 1 1 d R D 1
H49B H 0.4186 0.4968 -0.2672 0.124 Uiso 1 1 d R D 1
H49C H 0.2730 0.5077 -0.2702 0.124 Uiso 1 1 d R D 1
H51 H -0.0082 0.2089 -0.2753 0.054 Uiso 1 1 d R D 1
H53A H -0.3038 0.2503 -0.3152 0.084 Uiso 1 1 d R D 1
H53B H -0.2029 0.1692 -0.2908 0.084 Uiso 1 1 d R D 1
H54A H -0.3316 0.3219 -0.2340 0.098 Uiso 1 1 d R D 1
H54B H -0.2241 0.2466 -0.2104 0.098 Uiso 1 1 d R D 1
H55 H -0.1832 0.4537 -0.2121 0.081 Uiso 1 1 d R D 1
H56A H 0.0322 0.4180 -0.2279 0.076 Uiso 1 1 d R D 1
H56B H -0.0181 0.3118 -0.1987 0.076 Uiso 1 1 d R D 1
H58A H -0.3067 0.5464 -0.3040 0.091 Uiso 1 1 d R D 1
H58B H -0.3525 0.4221 -0.3049 0.091 Uiso 1 1 d R D 1
H58C H -0.2922 0.4740 -0.3558 0.091 Uiso 1 1 d R D 1
H59A H -0.0985 0.5979 -0.2972 0.088 Uiso 1 1 d R D 1
H59B H -0.0628 0.5325 -0.3490 0.088 Uiso 1 1 d R D 1
H59C H 0.0105 0.5107 -0.2950 0.088 Uiso 1 1 d R D 1
H60A H -0.1260 0.3651 -0.3948 0.078 Uiso 1 1 d R D 1
H60B H -0.1380 0.2355 -0.3876 0.078 Uiso 1 1 d R D 1

loop_
_atom_site_aniso_label
_atom_site_aniso_U_11
_atom_site_aniso_U_22
_atom_site_aniso_U_33
_atom_site_aniso_U_23
_atom_site_aniso_U_13
_atom_site_aniso_U_12
C1 0.067(4) 0.115(6) 0.120(6) 0.010(5) -0.038(4) -0.017(4)
C2 0.055(3) 0.068(4) 0.081(4) 0.030(3) 0.023(3) 0.009(3)
C3 0.067(4) 0.092(6) 0.158(8) 0.033(6) 0.022(5) 0.003(4)
C4A 0.14(3) 0.19(4) 0.11(2) -0.03(2) -0.005(18) -0.04(2)
C4B 0.11(2) 0.084(14) 0.13(3) -0.065(17) 0.03(2) -0.018(13)
C5 0.059(4) 0.056(4) 0.073(4) 0.023(3) -0.015(3) -0.013(3)
C6 0.059(3) 0.064(4) 0.093(4) 0.024(4) -0.028(3) -0.017(3)
C7A 0.063(8) 0.101(10) 0.015(5) 0.016(6) -0.013(4) -0.030(8)
C7B 0.045(8) 0.129(14) 0.131(14) 0.079(12) -0.017(8) -0.024(8)
C8A 0.045(8) 0.077(12) 0.039(10) -0.032(10) -0.008(8) 0.004(7)
C8B 0.071(11) 0.120(16) 0.047(8) 0.012(10) -0.007(8) 0.021(14)
C9A 0.039(9) 0.15(2) 0.061(11) 0.026(12) -0.023(9) -0.004(15)
C9B 0.063(13) 0.094(17) 0.17(3) 0.039(16) -0.008(14) -0.009(13)
C10A 0.11(2) 0.09(2) 0.16(3) -0.046(17) -0.097(17) 0.049(13)
C10B 0.025(10) 0.042(12) 0.27(5) 0.022(16) -0.009(15) 0.000(9)
C11 0.050(3) 0.060(3) 0.047(3) -0.001(3) 0.002(2) 0.002(3)
C12A 0.043(7) 0.072(11) 0.038(9) -0.016(8) 0.007(7) -0.021(7)
C12B 0.057(9) 0.088(18) 0.066(17) -0.048(18) 0.010(16) -0.020(10)
C13A 0.071(9) 0.080(9) 0.080(9) 0.009(9) -0.010(8) -0.022(7)
C13B 0.060(9) 0.107(13) 0.21(2) -0.015(15) -0.001(13) -0.031(9)
C14A 0.091(9) 0.038(7) 0.091(9) -0.011(6) 0.010(8) -0.003(6)
C14B 0.118(14) 0.134(16) 0.19(2) -0.123(16) 0.005(14) -0.020(13)
C15A 0.047(7) 0.072(10) 0.050(7) -0.015(8) 0.013(5) -0.004(7)
C15B 0.049(8) 0.163(17) 0.073(11) 0.053(13) 0.012(7) 0.022(12)
C16 0.057(4) 0.081(4) 0.104(5) -0.011(4) -0.016(4) 0.008(3)
C17 0.039(3) 0.061(3) 0.058(3) -0.005(3) 0.005(2) 0.001(3)
C18 0.048(3) 0.069(4) 0.081(4) -0.004(3) 0.006(3) -0.011(3)
C19 0.104(5) 0.078(5) 0.117(6) 0.018(4) 0.003(4) -0.011(4)
C20 0.037(3) 0.059(4) 0.055(3) -0.004(3) 0.003(2) 0.001(2)
C21 0.033(3) 0.061(3) 0.051(3) -0.012(2) 0.002(2) 0.002(2)
C22 0.045(3) 0.116(5) 0.047(3) -0.001(3) 0.003(2) 0.002(3)
C23 0.047(3) 0.087(4) 0.061(4) 0.014(3) -0.008(3) 0.002(3)
C24 0.047(3) 0.104(5) 0.062(4) -0.011(4) -0.011(3) 0.004(3)
C25 0.042(3) 0.062(4) 0.072(4) -0.012(3) -0.009(3) -0.008(3)
C26 0.038(2) 0.046(3) 0.043(3) 0.001(2) 0.001(2) -0.002(2)
C27 0.044(3) 0.052(3) 0.057(3) 0.004(3) 0.000(2) 0.008(2)
C28 0.064(4) 0.049(3) 0.092(4) 0.013(3) 0.000(3) 0.004(3)
C29 0.065(4) 0.065(4) 0.085(4) 0.004(3) 0.000(3) 0.016(3)
C30 0.046(3) 0.048(3) 0.061(3) 0.002(3) 0.008(2) -0.004(2)
C31 0.068(4) 0.074(4) 0.141(7) -0.007(5) 0.026(4) -0.013(4)
C32 0.037(3) 0.053(3) 0.073(4) -0.009(3) 0.001(2) -0.005(2)
C33 0.053(3) 0.066(3) 0.072(4) -0.018(3) 0.004(3) 0.006(3)
C34 0.092(5) 0.086(5) 0.082(5) 0.003(4) 0.002(4) 0.027(4)
C35 0.047(3) 0.049(3) 0.069(4) -0.013(3) -0.007(3) -0.002(3)
C36 0.037(3) 0.054(3) 0.077(4) -0.016(3) 0.000(2) 0.000(2)
C37 0.032(3) 0.041(3) 0.064(3) -0.002(2) -0.001(2) 0.003(2)
C38 0.053(3) 0.064(4) 0.112(5) -0.018(4) 0.007(3) -0.001(3)
C39 0.058(4) 0.125(6) 0.098(5) -0.051(5) 0.023(3) -0.007(4)
C40 0.071(4) 0.120(6) 0.053(4) 0.007(4) 0.008(3) -0.027(4)
C41 0.067(4) 0.132(6) 0.052(4) -0.031(4) -0.004(3) -0.017(4)
C42 0.053(3) 0.056(3) 0.059(3) 0.006(3) -0.001(3) -0.005(3)
C43 0.077(4) 0.072(4) 0.098(5) 0.006(4) 0.003(4) -0.024(3)
C44 0.080(4) 0.048(4) 0.117(6) 0.014(3) -0.002(4) 0.006(3)
C45 0.053(3) 0.084(4) 0.061(4) 0.017(3) -0.010(3) -0.012(3)
C46 0.058(4) 0.076(4) 0.077(4) 0.007(3) 0.022(3) 0.005(3)
C47 0.037(3) 0.058(3) 0.049(3) 0.006(3) -0.005(2) -0.001(2)
C48 0.052(3) 0.066(4) 0.076(4) 0.009(3) -0.001(3) -0.003(3)
C49 0.109(6) 0.068(5) 0.132(7) -0.027(5) 0.012(5) -0.013(4)
C50 0.041(3) 0.057(3) 0.037(3) -0.002(3) -0.002(2) 0.000(2)
C51 0.037(3) 0.054(3) 0.044(3) 0.008(2) 0.001(2) 0.002(2)
C52 0.035(3) 0.058(3) 0.048(3) 0.008(2) -0.001(2) -0.004(2)
C53 0.046(3) 0.073(4) 0.091(5) 0.009(3) 0.007(3) -0.003(3)
C54 0.053(3) 0.126(6) 0.067(4) 0.031(4) 0.014(3) -0.003(4)
C55 0.050(3) 0.108(5) 0.046(3) -0.012(3) 0.011(2) 0.013(3)
C56 0.054(3) 0.100(4) 0.036(3) 0.002(3) 0.003(2) 0.003(3)
C57 0.050(3) 0.059(3) 0.057(3) -0.001(3) -0.003(2) 0.003(3)
C58 0.063(4) 0.088(5) 0.074(4) 0.005(3) -0.014(3) 0.021(3)
C59 0.076(4) 0.064(4) 0.080(4) 0.007(3) -0.008(3) 0.003(3)
C60 0.045(3) 0.094(4) 0.056(3) -0.010(3) -0.005(2) 0.002(3)
N1 0.063(3) 0.110(4) 0.085(4) 0.024(4) 0.006(3) -0.009(3)
N2 0.047(2) 0.051(2) 0.046(2) 0.0044(19) -0.0014(19) 0.0008(19)
N3 0.034(2) 0.102(4) 0.091(4) -0.012(3) 0.013(2) 0.006(2)
N4 0.036(2) 0.053(2) 0.039(2) -0.004(2) 0.0014(16) -0.0024(19)
N5 0.044(3) 0.094(4) 0.140(5) -0.037(4) -0.002(3) -0.020(3)
N6 0.038(2) 0.048(2) 0.051(2) -0.0062(19) -0.0001(18) -0.0006(18)
N7 0.033(2) 0.082(3) 0.080(3) 0.009(3) -0.007(2) 0.004(2)
N8 0.040(2) 0.059(3) 0.033(2) 0.0035(19) -0.0049(17) 0.0016(19)
O1 0.056(3) 0.191(6) 0.234(7) 0.151(6) -0.044(3) -0.044(3)
O2A 0.091(8) 0.33(2) 0.075(9) -0.085(12) 0.022(6) -0.094(12)
O2B 0.121(13) 0.34(4) 0.040(8) 0.028(16) -0.053(8) 0.008(18)
O3A 0.104(13) 0.28(3) 0.123(18) 0.15(2) 0.063(14) 0.11(2)
O3B 0.096(9) 0.110(11) 0.24(2) 0.110(11) 0.014(12) 0.011(8)
O4 0.050(2) 0.111(3) 0.072(3) -0.040(3) 0.0047(19) 0.003(2)
O5 0.073(3) 0.074(3) 0.078(3) 0.027(2) 0.004(2) 0.022(2)
O6 0.066(2) 0.071(2) 0.062(2) -0.024(2) 0.0073(18) -0.019(2)
O7 0.050(2) 0.074(3) 0.108(3) -0.046(3) -0.006(2) -0.0059(19)
O8 0.087(3) 0.162(5) 0.073(3) -0.049(3) -0.010(2) 0.028(3)
O9 0.112(4) 0.148(5) 0.122(4) 0.085(4) -0.018(3) -0.051(4)
O10 0.047(2) 0.092(3) 0.049(2) 0.021(2) -0.0040(16) 0.0050(19)
O11 0.132(4) 0.118(4) 0.157(5) -0.092(4) -0.070(4) 0.062(3)
O12 0.071(3) 0.220(6) 0.040(2) 0.039(3) -0.0024(19) -0.043(3)
S1A 0.050(2) 0.153(6) 0.038(3) -0.009(3) -0.0013(17) -0.008(3)
S1B 0.051(2) 0.109(4) 0.059(3) 0.036(3) 0.0011(19) 0.006(3)
S2 0.0428(7) 0.0499(7) 0.0450(7) 0.0025(6) -0.0007(5) 0.0009(6)
S3 0.0479(8) 0.0965(12) 0.0536(9) 0.0104(9) -0.0033(7) -0.0094(8)
S4 0.0443(7) 0.0931(12) 0.0448(8) -0.0145(8) -0.0083(6) 0.0081(7)

loop_
_atom_type_symbol
_atom_type_description
_atom_type_scat_dispersion_real
_atom_type_scat_dispersion_imag
_atom_type_scat_source
C C 0.0033 0.0016 'International Tables Vol C Tables 4.2.6.8 and 6.1.1.4'
H H 0.0000 0.0000 'International Tables Vol C Tables 4.2.6.8 and 6.1.1.4'
N N 0.0061 0.0033 'International Tables Vol C Tables 4.2.6.8 and 6.1.1.4'
O O 0.0106 0.0060 'International Tables Vol C Tables 4.2.6.8 and 6.1.1.4'
S S 0.1246 0.1234 'International Tables Vol C Tables 4.2.6.8 and 6.1.1.4'

loop_
_diffrn_radiation_wavelength
0.71073

loop_
_geom_angle_atom_site_label_1
_geom_angle_atom_site_label_2
_geom_angle_atom_site_label_3
_geom_angle
N1 C1 C2 59.3(4)
N1 C2 C5 112.4(5)
N1 C2 C1 59.4(4)
C5 C2 C1 114.7(5)
N1 C2 C3 113.4(5)
C5 C2 C3 120.5(6)
C1 C2 C3 120.5(6)
C4B C3 C2 120(2)
C4B C3 C4A 19(3)
C2 C3 C4A 103(2)
C4B C4A C3 57(7)
C4A C4B C3 105(8)
O1 C5 N2 116.3(5)
O1 C5 C2 119.4(5)
N2 C5 C2 124.2(5)
C7B C6 N2 130.0(8)
C7B C6 C11 109.2(6)
N2 C6 C11 109.8(5)
C7B C6 C7A 41.3(7)
N2 C6 C7A 103.3(6)
C11 C6 C7A 97.8(5)
C7B C7A C8A 103.3(14)
C7B C7A C6 54.4(9)
C8A C7A C6 99.2(8)
C7B C7A C8B 62.8(12)
C8A C7A C8B 41.9(10)
C6 C7A C8B 84.1(8)
C7B C7A C14B 146.0(13)
C8A C7A C14B 50.2(11)
C6 C7A C14B 103.8(8)
C8B C7A C14B 91.7(11)
C7B C7A C12B 98.8(13)
C8A C7A C12B 22.3(6)
C6 C7A C12B 79.0(7)
C8B C7A C12B 48.4(10)
C14B C7A C12B 48.1(9)
C7A C7B C6 84.3(10)
C7A C7B C8B 77.2(13)
C6 C7B C8B 101.3(10)
C12B C8A C8B 99(3)
C12B C8A C14B 81(3)
C8B C8A C14B 152.7(19)
C12B C8A C7A 108(2)
C8B C8A C7A 79.0(18)
C14B C8A C7A 75.3(12)
C12B C8A C12A 16(2)
C8B C8A C12A 113.1(15)
C14B C8A C12A 65.1(16)
C7A C8A C12A 103.3(14)
C12B C8A C9A 83(3)
C8B C8A C9A 30.1(13)
C14B C8A C9A 164.1(18)
C7A C8A C9A 108.4(16)
C12A C8A C9A 99.2(13)
C12B C8A C13B 50(2)
C8B C8A C13B 105.8(15)
C14B C8A C13B 94.7(16)
C7A C8A C13B 157.6(14)
C12A C8A C13B 54.4(11)
C9A C8A C13B 76.1(11)
C9A C8B C8A 104(4)
C9A C8B C12B 88(3)
C8A C8B C12B 30.1(9)
C9A C8B C9B 41(2)
C8A C8B C9B 131.4(19)
C12B C8B C9B 103.3(15)
C9A C8B C7B 148(3)
C8A C8B C7B 97.8(17)
C12B C8B C7B 100.0(13)
C9B C8B C7B 107.0(16)
C9A C8B C7A 160(3)
C8A C8B C7A 59.1(13)
C12B C8B C7A 71.5(12)
C9B C8B C7A 140.0(16)
C7B C8B C7A 40.0(8)
C9A C8B C10B 58(2)
C8A C8B C10B 102.3(17)
C12B C8B C10B 72.2(14)
C9B C8B C10B 35.9(14)
C7B C8B C10B 95.1(14)
C7A C8B C10B 111.2(14)
C8B C9A C9B 108(4)
C8B C9A C8A 45(2)
C9B C9A C8A 136(2)
C8B C9A C12B 62(2)
C9B C9A C12B 118(2)
C8A C9A C12B 26.5(7)
C8B C9A C10B 98(2)
C9B C9A C10B 42.6(19)
C8A C9A C10B 99.3(16)
C12B C9A C10B 76.1(15)
C8B C9A C10A 102(2)
C9B C9A C10A 37(2)
C8A C9A C10A 105.9(17)
C12B C9A C10A 82.6(17)
C10B C9A C10A 7(2)
C9A C9B C10A 111(4)
C9A C9B C10B 100(3)
C10A C9B C10B 12(3)
C9A C9B C8B 31.4(16)
C10A C9B C8B 106(3)
C10B C9B C8B 94(3)
C9B C10A C11 114(3)
C9B C10A C9A 32.5(17)
C11 C10A C9A 87(2)
C9B C10B C11 129(4)
C9B C10B C9A 37(3)
C11 C10B C9A 99(2)
C9B C10B C8B 50(3)
C11 C10B C8B 79.9(19)
C9A C10B C8B 24.5(9)
C10B C11 C12A 107.1(16)
C10B C11 C15B 127(2)
C12A C11 C15B 86.5(11)
C10B C11 C6 108.0(13)
C12A C11 C6 111.7(8)
C15B C11 C6 113.9(7)
C10B C11 C15A 110(2)
C12A C11 C15A 122.9(8)
C15B C11 C15A 36.4(7)
C6 C11 C15A 96.3(6)
C10B C11 C10A 5(3)
C12A C11 C10A 111.4(12)
C15B C11 C10A 123.2(17)
C6 C11 C10A 108.2(15)
C15A C11 C10A 104.7(14)
C10B C11 C12B 88(2)
C12A C11 C12B 31.7(8)
C15B C11 C12B 118.2(14)
C6 C11 C12B 95.5(8)
C15A C11 C12B 154.5(12)
C10A C11 C12B 92.8(14)
C12B C12A C11 86(2)
C12B C12A C13A 108(2)
C11 C12A C13A 111.7(13)
C12B C12A C14A 125(2)
C11 C12A C14A 118.6(11)
C13A C12A C14A 106.2(12)
C12B C12A C8A 14.1(19)
C11 C12A C8A 94.0(13)
C13A C12A C8A 115.2(14)
C14A C12A C8A 111.1(15)
C12B C12A C14B 68(2)
C11 C12A C14B 119.2(13)
C13A C12A C14B 128.1(14)
C14A C12A C14B 57.3(11)
C8A C12A C14B 53.8(13)
C12B C12A C13B 69.8(18)
C11 C12A C13B 119.9(13)
C13A C12A C13B 40.4(8)
C14A C12A C13B 120.4(14)
C8A C12A C13B 75.0(13)
C14B C12A C13B 101.1(13)
C12B C12A C15B 134(2)
C11 C12A C15B 48.1(7)
C13A C12A C15B 93.5(10)
C14A C12A C15B 84.2(10)
C8A C12A C15B 140.2(16)
C14B C12A C15B 127.8(12)
C13B C12A C15B 129.9(13)
C8A C12B C12A 150(4)
C8A C12B C8B 51(3)
C12A C12B C8B 154(3)
C8A C12B C14B 69(3)
C12A C12B C14B 81(3)
C8B C12B C14B 115(2)
C8A C12B C13B 109(3)
C12A C12B C13B 79(2)
C8B C12B C13B 111.7(16)
C14B C12B C13B 109.3(16)
C8A C12B C11 131(3)
C12A C12B C11 62.8(18)
C8B C12B C11 91.1(13)
C14B C12B C11 114.6(15)
C13B C12B C11 114.1(15)
C8A C12B C9A 70(3)
C12A C12B C9A 140(3)
C8B C12B C9A 29.4(9)
C14B C12B C9A 140(2)
C13B C12B C9A 85.0(14)
C11 C12B C9A 91.2(13)
C8A C12B C7A 49.4(19)
C12A C12B C7A 117(2)
C8B C12B C7A 60.1(13)
C14B C12B C7A 62.7(12)
C13B C12B C7A 157.6(16)
C11 C12B C7A 87.7(8)
C9A C12B C7A 89.5(15)
C8A C12B C13A 141(2)
C12A C12B C13A 47.7(16)
C8B C12B C13A 133.8(15)
C14B C12B C13A 107.7(18)
C13B C12B C13A 33.7(9)
C11 C12B C13A 86.1(11)
C9A C12B C13A 104.5(12)
C7A C12B C13A 164.8(15)
C13B C13A C12A 74.5(13)
C13B C13A C12B 51.9(12)
C12A C13A C12B 24.0(7)
C13A C13B C12B 94.3(16)
C13A C13B C12A 65.1(13)
C12B C13B C12A 30.7(8)
C13A C13B C8A 115.5(15)
C12B C13B C8A 21.8(8)
C12A C13B C8A 50.6(7)
C14B C14A C12A 63.7(9)
C8A C14B C14A 120.2(13)
C8A C14B C12B 29.8(9)
C14A C14B C12B 90.4(15)
C8A C14B C12A 61.1(10)
C14A C14B C12A 59.0(10)
C12B C14B C12A 31.4(9)
C8A C14B C7A 54.5(12)
C14A C14B C7A 123.5(10)
C12B C14B C7A 69.2(13)
C12A C14B C7A 89.6(11)
C15B C15A C11 69.6(14)
C15B C15A S1A 96.1(17)
C11 C15A S1A 111.1(8)
C15A C15B C11 74.0(15)
C15A C15B C12A 119.3(18)
C11 C15B C12A 45.4(7)
C15A C15B S1A 56.9(14)
C11 C15B S1A 97.4(8)
C12A C15B S1A 120.5(9)
N3 C16 C17 60.2(4)
N3 C17 C16 59.6(4)
N3 C17 C20 112.3(4)
C16 C17 C20 115.2(5)
N3 C17 C18 115.0(4)
C16 C17 C18 122.4(5)
C20 C17 C18 118.0(4)
C17 C18 C19 111.9(5)
O4 C20 N4 119.6(4)
O4 C20 C17 120.7(4)
N4 C20 C17 119.7(4)
N4 C21 C26 107.3(4)
N4 C21 C22 114.7(4)
C26 C21 C22 103.6(4)
C23 C22 C21 102.0(4)
C22 C23 C24 107.4(5)
C22 C23 C27 102.8(4)
C24 C23 C27 102.6(4)
C23 C24 C25 104.3(4)
C24 C25 C26 101.4(4)
C30 C26 C21 107.7(4)
C30 C26 C25 116.0(4)
C21 C26 C25 105.1(4)
C30 C26 C27 119.7(4)
C21 C26 C27 105.2(4)
C25 C26 C27 101.9(4)
C28 C27 C29 107.6(4)
C28 C27 C23 114.0(4)
C29 C27 C23 113.9(4)
C28 C27 C26 115.9(4)
C29 C27 C26 113.7(4)
C23 C27 C26 91.3(4)
C26 C30 S2 107.2(3)
N5 C31 C32 60.1(4)
N5 C32 C33 115.0(5)
N5 C32 C31 58.9(4)
C33 C32 C31 121.8(5)
N5 C32 C35 112.6(4)
C33 C32 C35 117.3(4)
C31 C32 C35 116.8(5)
C32 C33 C34 111.8(5)
O7 C35 N6 119.7(5)
O7 C35 C32 122.0(4)
N6 C35 C32 118.1(4)
N6 C36 C41 115.3(4)
N6 C36 C37 108.0(4)
C41 C36 C37 103.8(4)
C38 C37 C45 117.3(4)
C38 C37 C42 102.3(4)
C45 C37 C42 118.5(4)
C38 C37 C36 105.0(4)
C45 C37 C36 108.2(4)
C42 C37 C36 104.2(4)
C39 C38 C37 102.6(5)
C38 C39 C40 103.6(4)
C42 C40 C41 101.8(4)
C42 C40 C39 102.8(5)
C41 C40 C39 106.7(6)
C36 C41 C40 101.6(4)
C40 C42 C43 113.1(5)
C40 C42 C44 116.5(5)
C43 C42 C44 106.4(5)
C40 C42 C37 92.5(4)
C43 C42 C37 113.6(4)
C44 C42 C37 114.6(4)
C37 C45 S3 107.8(3)
N7 C46 C47 60.2(3)
N7 C47 C46 59.4(3)
N7 C47 C50 112.7(4)
C46 C47 C50 114.4(4)
N7 C47 C48 115.1(4)
C46 C47 C48 121.7(4)
C50 C47 C48 118.9(4)
C47 C48 C49 110.9(5)
O10 C50 N8 118.2(4)
O10 C50 C47 122.7(4)
N8 C50 C47 119.0(4)
N8 C51 C56 115.8(4)
N8 C51 C52 107.2(3)
C56 C51 C52 103.6(4)
C60 C52 C53 117.9(5)
C60 C52 C57 118.1(4)
C53 C52 C57 102.4(4)
C60 C52 C51 108.0(4)
C53 C52 C51 104.7(4)
C57 C52 C51 104.1(4)
C52 C53 C54 101.5(5)
C55 C54 C53 104.1(4)
C57 C55 C54 102.4(4)
C57 C55 C56 102.7(4)
C54 C55 C56 107.7(5)
C51 C56 C55 101.3(4)
C58 C57 C55 114.3(4)
C58 C57 C52 113.4(4)
C55 C57 C52 92.8(4)
C58 C57 C59 106.7(5)
C55 C57 C59 114.0(4)
C52 C57 C59 115.5(4)
C52 C60 S4 108.1(3)
C2 N1 C1 61.3(4)
C5 N2 C6 118.7(4)
C5 N2 S1A 114.4(4)
C6 N2 S1A 106.9(4)
C16 N3 C17 60.2(3)
C20 N4 C21 115.6(4)
C20 N4 S2 121.5(3)
C21 N4 S2 110.7(3)
C31 N5 C32 60.9(4)
C35 N6 C36 116.8(4)
C35 N6 S3 119.8(3)
C36 N6 S3 109.8(3)
C46 N7 C47 60.4(3)
C50 N8 C51 115.8(4)
C50 N8 S4 119.3(3)
C51 N8 S4 108.8(3)
O2B O2A S1A 38.1(8)
S1A O2B O3A 87(2)
S1A O2B O2A 73(2)
O3A O2B O2A 153(2)
O2B O3A O3B 148(3)
O2B O3A S1A 38.9(10)
O3B O3A S1A 110(2)
O2B S1A O2A 69(2)
O2B S1A O3A 53.6(18)
O2A S1A O3A 119.3(16)
O2B S1A N2 147.3(14)
O2A S1A N2 110.3(8)
O3A S1A N2 108.8(13)
O2B S1A C15A 118.7(13)
O2A S1A C15A 110.8(10)
O3A S1A C15A 111.6(13)
N2 S1A C15A 92.8(5)
O2B S1A C15B 115.3(17)
O2A S1A C15B 136.8(10)
O3A S1A C15B 88.0(15)
N2 S1A C15B 88.3(5)
C15A S1A C15B 27.0(6)
O5 S2 O6 116.3(2)
O5 S2 N4 108.8(2)
O6 S2 N4 110.6(2)
O5 S2 C30 112.0(2)
O6 S2 C30 111.1(2)
N4 S2 C30 96.1(2)
O8 S3 O9 116.9(4)
O8 S3 N6 110.6(2)
O9 S3 N6 109.0(3)
O8 S3 C45 113.4(3)
O9 S3 C45 108.8(3)
N6 S3 C45 96.1(2)
O12 S4 O11 118.8(4)
O12 S4 N8 110.7(2)
O11 S4 N8 108.2(3)
O12 S4 C60 113.6(3)
O11 S4 C60 107.3(3)
N8 S4 C60 95.8(2)
N1 C1 H1A 117.7
C2 C1 H1A 117.7
N1 C1 H1B 117.9
C2 C1 H1B 117.9
H1A C1 H1B 115.1
C4B C3 H3A 100.0
C2 C3 H3A 108.7
C4A C3 H3A 115.5
C4B C3 H3B 109.0
C2 C3 H3B 109.4
C4A C3 H3B 110.3
H3A C3 H3B 109.5
C4B C4A H4A1 60.4
C3 C4A H4A1 111.4
C4B C4A H4A2 103.2
C3 C4A H4A2 108.2
H4A1 C4A H4A2 109.5
C4B C4A H4A3 147.2
C3 C4A H4A3 108.8
H4A1 C4A H4A3 109.5
H4A2 C4A H4A3 109.5
C4B C4A H4B1 27.7
C3 C4A H4B1 77.7
H4A1 C4A H4B1 34.4
H4A2 C4A H4B1 116.0
H4A3 C4A H4B1 129.2
C4B C4A H4B2 64.9
C3 C4A H4B2 92.2
H4A1 C4A H4B2 83.7
H4A2 C4A H4B2 39.1
H4A3 C4A H4B2 147.8
H4B1 C4A H4B2 78.1
C4B C4A H4B3 121.2
C3 C4A H4B3 118.7
H4A1 C4A H4B3 74.8
H4A2 C4A H4B3 127.5
H4A3 C4A H4B3 35.0
H4B1 C4A H4B3 96.5
H4B2 C4A H4B3 147.1
C4A C4B H4A1 86.3
C3 C4B H4A1 150.0
C4A C4B H4A2 51.3
C3 C4B H4A2 109.5
H4A1 C4B H4A2 99.3
C4A C4B H4A3 21.3
C3 C4B H4A3 97.4
H4A1 C4B H4A3 82.9
H4A2 C4B H4A3 72.5
C4A C4B H4B1 137.4
C3 C4B H4B1 106.0
H4A1 C4B H4B1 53.2
H4A2 C4B H4B1 137.4
H4A3 C4B H4B1 125.2
C4A C4B H4B2 85.1
C3 C4B H4B2 111.6
H4A1 C4B H4B2 96.9
H4A2 C4B H4B2 34.6
H4A3 C4B H4B2 106.4
H4B1 C4B H4B2 109.5
C4A C4B H4B3 30.7
C3 C4B H4B3 110.8
H4A1 C4B H4B3 65.8
H4A2 C4B H4B3 79.0
H4A3 C4B H4B3 17.3
H4B1 C4B H4B3 109.5
H4B2 C4B H4B3 109.5
C7B C6 H6 84.1
N2 C6 H6 110.6
C11 C6 H6 109.2
C7A C6 H6 125.0
C7B C6 H7A1 72.9
N2 C6 H7A1 70.7
C11 C6 H7A1 99.8
C7A C6 H7A1 33.9
H6 C6 H7A1 147.7
C7B C7A H7A1 111.6
C8A C7A H7A1 108.7
C6 C7A H7A1 61.9
C8B C7A H7A1 132.4
C14B C7A H7A1 68.0
C12B C7A H7A1 90.7
C7B C7A H7A2 111.2
C8A C7A H7A2 112.5
C6 C7A H7A2 148.0
C8B C7A H7A2 116.5
C14B C7A H7A2 99.9
C12B C7A H7A2 133.0
H7A1 C7A H7A2 109.4
C7B C7A H7B1 55.7
C8A C7A H7B1 140.9
C6 C7A H7B1 93.1
C8B C7A H7B1 103.8
C14B C7A H7B1 158.2
C12B C7A H7B1 151.4
H7A1 C7A H7B1 109.8
H7A2 C7A H7B1 59.5
C7B C7A H14D 155.4
C8A C7A H14D 81.3
C6 C7A H14D 101.1
C8B C7A H14D 122.6
C14B C7A H14D 31.1
C12B C7A H14D 76.1
H7A1 C7A H14D 45.3
H7A2 C7A H14D 88.4
H7B1 C7A H14D 132.4
C7A C7B H7B1 46.3
C6 C7B H7B1 109.9
C8B C7B H7B1 108.8
C7A C7B H7B2 155.2
C6 C7B H7B2 112.9
C8B C7B H7B2 114.4
H7B1 C7B H7B2 109.2
C12B C8A H8A 123.7
C8B C8A H8A 122.9
C14B C8A H8A 77.1
C7A C8A H8A 114.9
C12A C8A H8A 115.9
C9A C8A H8A 113.5
C13B C8A H8A 81.3
C9A C8B H8B 88.8
C8A C8B H8B 107.2
C12B C8B H8B 133.1
C9B C8B H8B 104.7
C7B C8B H8B 106.6
C7A C8B H8B 106.8
C10B C8B H8B 140.1
C9A C8B H9A2 61.1
C8A C8B H9A2 153.2
C12B C8B H9A2 149.6
C9B C8B H9A2 53.4
C7B C8B H9A2 105.3
C7A C8B H9A2 138.7
C10B C8B H9A2 89.0
H8B C8B H9A2 53.5
C8B C9A H8B 50.3
C9B C9A H8B 119.7
C8A C9A H8B 73.5
C12B C9A H8B 99.6
C10B C9A H8B 141.8
C10A C9A H8B 142.8
C8B C9A H9A1 142.4
C9B C9A H9A1 107.9
C8A C9A H9A1 110.4
C12B C9A H9A1 110.1
C10B C9A H9A1 116.9
C10A C9A H9A1 113.7
H8B C9A H9A1 100.4
C8B C9A H9A2 69.9
C9B C9A H9A2 75.1
C8A C9A H9A2 111.6
C12B C9A H9A2 132.0
C10B C9A H9A2 110.2
C10A C9A H9A2 106.9
H8B C9A H9A2 45.4
H9A1 C9A H9A2 108.3
C8B C9A H9B2 148.2
C9B C9A H9B2 45.9
C8A C9A H9B2 164.3
C12B C9A H9B2 139.6
C10B C9A H9B2 73.9
C10A C9A H9B2 67.6
H8B C9A H9B2 120.7
H9A1 C9A H9B2 62.5
H9A2 C9A H9B2 84.2
C9A C9B H9A2 49.6
C10A C9B H9A2 147.4
C10B C9B H9A2 136.4
C8B C9B H9A2 42.7
C9A C9B H9B1 131.0
C10A C9B H9B1 107.2
C10B C9B H9B1 113.7
C8B C9B H9B1 108.5
H9A2 C9B H9B1 82.0
C9A C9B H9B2 83.3
C10A C9B H9B2 115.0
C10B C9B H9B2 119.5
C8B C9B H9B2 112.6
H9A2 C9B H9B2 90.5
H9B1 C9B H9B2 107.4
C9B C10A H10A 106.0
C11 C10A H10A 106.3
C9A C10A H10A 97.0
C9B C10A H10B 111.3
C11 C10A H10B 109.9
C9A C10A H10B 141.8
H10A C10A H10B 109.6
C9B C10A H10C 109.2
C11 C10A H10C 93.7
C9A C10A H10C 93.3
H10A C10A H10C 13.0
H10B C10A H10C 118.3
C9B C10A H10D 116.2
C11 C10A H10D 97.5
C9A C10A H10D 142.4
H10A C10A H10D 117.0
H10B C10A H10D 12.6
H10C C10A H10D 123.3
C9B C10B H10A 101.0
C11 C10B H10A 116.5
C9A C10B H10A 101.6
C8B C10B H10A 124.3
C9B C10B H10B 98.8
C11 C10B H10B 112.4
C9A C10B H10B 135.6
C8B C10B H10B 132.8
H10A C10B H10B 91.9
C9B C10B H10C 107.0
C11 C10B H10C 105.5
C9A C10B H10C 100.1
C8B C10B H10C 120.3
H10A C10B H10C 11.7
H10B C10B H10C 100.7
C9B C10B H10D 103.9
C11 C10B H10D 103.7
C9A C10B H10D 139.2
C8B C10B H10D 131.2
H10A C10B H10D 98.0
H10B C10B H10D 9.0
H10C C10B H10D 105.7
C8A C12B H8A 32.0
C12A C12B H8A 128.5
C8B C12B H8A 77.4
C14B C12B H8A 60.9
C13B C12B H8A 82.3
C11 C12B H8A 162.9
C9A C12B H8A 85.1
C7A C12B H8A 75.6
C13A C12B H8A 111.0
C13B C13A H13A 74.3
C12A C13A H13A 109.3
C12B C13A H13A 105.7
C13B C13A H13B 63.1
C12A C13A H13B 109.7
C12B C13A H13B 89.5
H13A C13A H13B 109.5
C13B C13A H13C 172.6
C12A C13A H13C 109.4
C12B C13A H13C 130.6
H13A C13A H13C 109.5
H13B C13A H13C 109.5
C13B C13A H13D 42.4
C12A C13A H13D 96.4
C12B C13A H13D 73.6
H13A C13A H13D 100.3
H13B C13A H13D 20.9
H13C C13A H13D 130.2
C13B C13A H13E 59.9
C12A C13A H13E 98.4
C12B C13A H13E 91.3
H13A C13A H13E 15.5
H13B C13A H13E 104.4
H13C C13A H13E 124.5
H13D C13A H13E 91.0
C13A C13B H13A 47.5
C12B C13B H13A 118.4
C12A C13B H13A 90.3
C8A C13B H13A 128.6
C13A C13B H13B 51.9
C12B C13B H13B 110.4
C12A C13B H13B 96.9
C8A C13B H13B 126.7
H13A C13B H13B 83.7
C13A C13B H13D 86.7
C12B C13B H13D 109.1
C12A C13B H13D 114.1
C8A C13B H13D 113.2
H13A C13B H13D 113.1
H13B C13B H13D 35.0
C13A C13B H13E 34.9
C12B C13B H13E 109.9
C12A C13B H13E 80.2
C8A C13B H13E 124.3
H13A C13B H13E 13.2
H13B C13B H13E 76.7
H13D C13B H13E 109.5
C13A C13B H13F 143.8
C12B C13B H13F 109.4
C12A C13B H13F 128.8
C8A C13B H13F 88.3
H13A C13B H13F 96.5
H13B C13B H13F 134.2
H13D C13B H13F 109.5
H13E C13B H13F 109.5
C14B C14A H14A 81.8
C12A C14A H14A 109.6
C14B C14A H14B 168.6
C12A C14A H14B 109.4
H14A C14A H14B 109.5
C14B C14A H14C 66.9
C12A C14A H14C 109.4
H14A C14A H14C 109.5
H14B C14A H14C 109.5
C14B C14A H14F 32.3
C12A C14A H14F 89.3
H14A C14A H14F 52.5
H14B C14A H14F 158.6
H14C C14A H14F 72.1
C8A C14B H8A 38.1
C14A C14B H8A 136.3
C12B C14B H8A 60.3
C12A C14B H8A 86.8
C7A C14B H8A 78.3
C8A C14B H14C 135.7
C14A C14B H14C 37.8
C12B C14B H14C 112.0
C12A C14B H14C 85.2
C7A C14B H14C 101.3
H8A C14B H14C 172.0
C8A C14B H14D 100.5
C14A C14B H14D 102.3
C12B C14B H14D 109.5
C12A C14B H14D 114.2
C7A C14B H14D 46.0
H8A C14B H14D 117.2
H14C C14B H14D 66.1
C8A C14B H14E 87.0
C14A C14B H14E 133.3
C12B C14B H14E 109.4
C12A C14B H14E 129.2
C7A C14B H14E 103.2
H8A C14B H14E 49.9
H14C C14B H14E 137.2
H14D C14B H14E 109.5
C8A C14B H14F 137.6
C14A C14B H14F 25.3
C12B C14B H14F 109.5
C12A C14B H14F 79.2
C7A C14B H14F 145.2
H8A C14B H14F 133.0
H14C C14B H14F 45.4
H14D C14B H14F 109.5
H14E C14B H14F 109.5
C15B C15A H15A 49.8
C11 C15A H15A 108.9
S1A C15A H15A 108.9
C15B C15A H15B 151.4
C11 C15A H15B 110.1
S1A C15A H15B 109.7
H15A C15A H15B 108.0
C15B C15A H15D 53.3
C11 C15A H15D 99.2
S1A C15A H15D 125.4
H15A C15A H15D 16.5
H15B C15A H15D 100.1
C15A C15B H15A 66.2
C11 C15B H15A 124.2
C12A C15B H15A 145.0
S1A C15B H15A 92.2
C15A C15B H15C 168.8
C11 C15B H15C 112.0
C12A C15B H15C 67.1
S1A C15B H15C 112.2
H15A C15B H15C 114.5
C15A C15B H15D 74.8
C11 C15B H15D 112.5
C12A C15B H15D 123.7
S1A C15B H15D 112.4
H15A C15B H15D 21.3
H15C C15B H15D 109.9
N3 C16 H16A 117.9
C17 C16 H16A 117.8
N3 C16 H16B 117.6
C17 C16 H16B 117.6
H16A C16 H16B 114.9
C17 C18 H18A 109.8
C19 C18 H18A 108.1
C17 C18 H18B 109.0
C19 C18 H18B 108.5
H18A C18 H18B 109.5
C18 C19 H19A 109.1
C18 C19 H19B 109.8
H19A C19 H19B 109.5
C18 C19 H19C 109.4
H19A C19 H19C 109.5
H19B C19 H19C 109.5
N4 C21 H21 109.0
C26 C21 H21 113.2
C22 C21 H21 109.2
C23 C22 H22A 113.0
C21 C22 H22A 109.7
C23 C22 H22B 113.2
C21 C22 H22B 109.1
H22A C22 H22B 109.5
C22 C23 H23 116.6
C24 C23 H23 108.8
C27 C23 H23 117.4
C23 C24 H24A 108.4
C25 C24 H24A 110.9
C23 C24 H24B 110.7
C25 C24 H24B 112.9
H24A C24 H24B 109.5
C24 C25 H25A 112.2
C26 C25 H25A 108.9
C24 C25 H25B 114.5
C26 C25 H25B 109.9
H25A C25 H25B 109.5
C27 C28 H28A 108.7
C27 C28 H28B 110.1
H28A C28 H28B 109.5
C27 C28 H28C 109.6
H28A C28 H28C 109.5
H28B C28 H28C 109.5
C27 C29 H29A 109.3
C27 C29 H29B 108.3
H29A C29 H29B 109.5
C27 C29 H29C 110.8
H29A C29 H29C 109.5
H29B C29 H29C 109.5
C26 C30 H30A 110.2
S2 C30 H30A 109.9
C26 C30 H30B 110.8
S2 C30 H30B 109.3
H30A C30 H30B 109.5
N5 C31 H31A 124.8
C32 C31 H31A 107.8
N5 C31 H31B 125.7
C32 C31 H31B 107.8
H31A C31 H31B 109.5
C32 C33 H33A 109.5
C34 C33 H33A 108.3
C32 C33 H33B 109.6
C34 C33 H33B 108.2
H33A C33 H33B 109.5
C33 C34 H34A 111.1
C33 C34 H34B 108.6
H34A C34 H34B 109.5
C33 C34 H34C 108.7
H34A C34 H34C 109.5
H34B C34 H34C 109.5
N6 C36 H36 109.2
C41 C36 H36 111.0
C37 C36 H36 109.3
C39 C38 H38A 112.9
C37 C38 H38A 108.3
C39 C38 H38B 113.7
C37 C38 H38B 109.6
H38A C38 H38B 109.5
C38 C39 H39A 109.6
C40 C39 H39A 112.1
C38 C39 H39B 108.9
C40 C39 H39B 112.9
H39A C39 H39B 109.5
C42 C40 H40 108.6
C41 C40 H40 116.1
C39 C40 H40 118.7
C36 C41 H41A 109.4
C40 C41 H41A 111.6
C36 C41 H41B 109.8
C40 C41 H41B 114.7
H41A C41 H41B 109.5
C42 C43 H43A 109.8
C42 C43 H43B 109.4
H43A C43 H43B 109.5
C42 C43 H43C 109.1
H43A C43 H43C 109.5
H43B C43 H43C 109.5
C42 C44 H44A 110.6
C42 C44 H44B 108.1
H44A C44 H44B 109.5
C42 C44 H44C 109.7
H44A C44 H44C 109.5
H44B C44 H44C 109.5
C37 C45 H45A 110.2
S3 C45 H45A 109.6
C37 C45 H45B 110.2
S3 C45 H45B 109.4
H45A C45 H45B 109.5
N7 C46 H46A 117.7
C47 C46 H46A 117.7
N7 C46 H46B 117.7
C47 C46 H46B 117.7
H46A C46 H46B 114.9
C47 C48 H48A 110.0
C49 C48 H48A 108.8
C47 C48 H48B 108.9
C49 C48 H48B 108.7
H48A C48 H48B 109.5
C48 C49 H49A 109.9
C48 C49 H49B 109.2
H49A C49 H49B 109.5
C48 C49 H49C 109.3
H49A C49 H49C 109.5
H49B C49 H49C 109.5
N8 C51 H51 109.1
C56 C51 H51 111.7
C52 C51 H51 109.1
C52 C53 H53A 109.6
C54 C53 H53A 113.0
C52 C53 H53B 109.5
C54 C53 H53B 113.4
H53A C53 H53B 109.5
C55 C54 H54A 112.0
C53 C54 H54A 109.4
C55 C54 H54B 112.6
C53 C54 H54B 109.1
H54A C54 H54B 109.5
C57 C55 H55 118.1
C54 C55 H55 109.6
C56 C55 H55 115.2
C51 C56 H56A 113.5
C55 C56 H56A 108.9
C51 C56 H56B 113.8
C55 C56 H56B 109.5
H56A C56 H56B 109.5
C57 C58 H58A 109.4
C57 C58 H58B 109.2
H58A C58 H58B 109.5
C57 C58 H58C 109.8
H58A C58 H58C 109.5
H58B C58 H58C 109.5
C57 C59 H59A 109.9
C57 C59 H59B 109.3
H59A C59 H59B 109.5
C57 C59 H59C 109.3
H59A C59 H59C 109.5
H59B C59 H59C 109.5
C52 C60 H60A 110.4
S4 C60 H60A 110.3
C52 C60 H60B 109.5
S4 C60 H60B 109.1
H60A C60 H60B 109.5

loop_
_geom_bond_atom_site_label_1
_geom_bond_atom_site_label_2
_geom_bond_distance
C1 N1 1.454(9)
C1 C2 1.481(9)
C2 N1 1.453(7)
C2 C5 1.482(7)
C2 C3 1.491(9)
C3 C4B 1.38(3)
C3 C4A 1.60(5)
C4A C4B 0.53(10)
C5 O1 1.201(6)
C5 N2 1.374(6)
C6 C7B 1.414(15)
C6 N2 1.453(6)
C6 C11 1.512(7)
C6 C7A 1.731(12)
C7A C7B 1.148(18)
C7A C8A 1.52(2)
C7A C8B 1.74(2)
C7A C14B 1.81(3)
C7A C12B 1.91(2)
C7B C8B 1.59(2)
C8A C12B 0.763(18)
C8A C8B 1.18(3)
C8A C14B 1.44(3)
C8A C12A 1.56(2)
C8A C9A 1.61(3)
C8A C13B 1.95(2)
C8B C9A 0.835(17)
C8B C12B 1.50(3)
C8B C9B 1.53(3)
C8B C10B 1.99(5)
C9A C9B 1.05(3)
C9A C12B 1.70(3)
C9A C10B 1.70(5)
C9A C10A 1.83(4)
C9B C10A 1.17(5)
C9B C10B 1.17(5)
C10A C11 1.60(4)
C10B C11 1.41(4)
C11 C12A 1.441(18)
C11 C15B 1.507(15)
C11 C15A 1.545(14)
C11 C12B 1.616(19)
C12A C12B 0.85(2)
C12A C13A 1.55(2)
C12A C14A 1.55(2)
C12A C14B 1.62(2)
C12A C13B 1.64(2)
C12A C15B 2.02(2)
C12B C14B 1.52(3)
C12B C13B 1.57(2)
C12B C13A 1.99(3)
C13A C13B 1.11(2)
C14A C14B 1.52(2)
C15A C15B 0.953(19)
C15A S1A 1.762(15)
C15B S1A 2.090(17)
C16 N3 1.463(8)
C16 C17 1.471(8)
C17 N3 1.472(6)
C17 C20 1.497(7)
C17 C18 1.496(7)
C18 C19 1.500(8)
C20 O4 1.211(6)
C20 N4 1.397(6)
C21 N4 1.481(5)
C21 C26 1.518(6)
C21 C22 1.538(7)
C22 C23 1.527(7)
C23 C24 1.534(8)
C23 C27 1.545(7)
C24 C25 1.535(7)
C25 C26 1.541(6)
C26 C30 1.511(6)
C26 C27 1.561(7)
C27 C28 1.517(7)
C27 C29 1.524(7)
C30 S2 1.764(5)
C31 N5 1.454(9)
C31 C32 1.484(8)
C32 N5 1.472(6)
C32 C33 1.481(8)
C32 C35 1.498(7)
C33 C34 1.505(8)
C35 O7 1.207(6)
C35 N6 1.403(6)
C36 N6 1.465(6)
C36 C41 1.513(8)
C36 C37 1.533(6)
C37 C38 1.515(7)
C37 C45 1.517(7)
C37 C42 1.532(7)
C38 C39 1.502(8)
C39 C40 1.548(9)
C40 C42 1.513(8)
C40 C41 1.547(8)
C42 C43 1.524(7)
C42 C44 1.531(7)
C45 S3 1.767(5)
C46 N7 1.465(7)
C46 C47 1.480(7)
C47 N7 1.478(6)
C47 C50 1.481(6)
C47 C48 1.485(7)
C48 C49 1.522(8)
C50 O10 1.210(5)
C50 N8 1.413(5)
C51 N8 1.461(5)
C51 C56 1.535(7)
C51 C52 1.549(6)
C52 C60 1.506(6)
C52 C53 1.524(7)
C52 C57 1.532(7)
C53 C54 1.532(8)
C54 C55 1.530(8)
C55 C57 1.522(7)
C55 C56 1.539(7)
C57 C58 1.522(7)
C57 C59 1.539(7)
C60 S4 1.767(5)
N2 S1A 1.682(6)
N4 S2 1.687(4)
N6 S3 1.696(4)
N8 S4 1.686(4)
O2A O2B 1.39(3)
O2A S1A 1.428(18)
O2B S1A 0.919(17)
O2B O3A 1.18(3)
O3A O3B 1.33(3)
O3A S1A 1.46(2)
O5 S2 1.412(4)
O6 S2 1.419(4)
O8 S3 1.406(5)
O9 S3 1.427(5)
O11 S4 1.418(5)
O12 S4 1.395(4)
C1 H1A 0.9700
C1 H1B 0.9700
C3 H3A 0.9599
C3 H3B 0.9600
C4A H4A1 0.9600
C4A H4A2 0.9600
C4A H4A3 0.9600
C4A H4B1 1.3966
C4A H4B2 1.0561
C4A H4B3 0.5723
C4B H4A1 0.8362
C4B H4A2 1.1976
C4B H4A3 1.4338
C4B H4B1 0.9600
C4B H4B2 0.9600
C4B H4B3 0.9600
C6 H6 0.9600
C6 H7A1 1.5338
C7A H7A1 0.9700
C7A H7A2 0.9700
C7A H7B1 0.8486
C7A H14D 1.3365
C7B H7B1 0.9700
C7B H7B2 0.9700
C8A H8A 0.9800
C8B H8B 0.9800
C8B H9A2 1.0401
C9A H8B 1.2742
C9A H9A1 0.9700
C9A H9A2 0.9700
C9A H9B2 1.3421
C9B H9A2 1.2316
C9B H9B1 0.9700
C9B H9B2 0.9700
C10A H10A 0.9700
C10A H10B 0.9700
C10A H10C 0.9433
C10A H10D 0.8124
C10B H10A 1.0445
C10B H10B 1.1577
C10B H10C 0.9700
C10B H10D 0.9700
C12B H8A 1.5402
C13A H13A 0.9600
C13A H13B 0.9600
C13A H13C 0.9600
C13A H13D 1.4225
C13A H13E 0.6343
C13B H13A 1.2535
C13B H13B 1.0880
C13B H13D 0.9600
C13B H13E 0.9600
C13B H13F 0.9600
C14A H14A 0.9600
C14A H14B 0.9600
C14A H14C 0.9600
C14A H14F 0.7667
C14B H8A 1.5494
C14B H14C 1.4410
C14B H14D 0.9600
C14B H14E 0.9600
C14B H14F 0.9600
C15A H15A 0.9700
C15A H15B 0.9700
C15A H15D 1.1680
C15B H15A 0.8098
C15B H15C 0.9700
C15B H15D 0.9700
C16 H16A 0.9700
C16 H16B 0.9700
C18 H18A 0.9600
C18 H18B 0.9600
C19 H19A 0.9601
C19 H19B 0.9600
C19 H19C 0.9600
C21 H21 0.9599
C22 H22A 0.9599
C22 H22B 0.9601
C23 H23 0.9601
C24 H24A 0.9599
C24 H24B 0.9600
C25 H25A 0.9599
C25 H25B 0.9599
C28 H28A 0.9602
C28 H28B 0.9601
C28 H28C 0.9600
C29 H29A 0.9599
C29 H29B 0.9600
C29 H29C 0.9600
C30 H30A 0.9602
C30 H30B 0.9601
C31 H31A 0.9601
C31 H31B 0.9601
C33 H33A 0.9599
C33 H33B 0.9599
C34 H34A 0.9600
C34 H34B 0.9597
C34 H34C 0.9601
C36 H36 0.9600
C38 H38A 0.9600
C38 H38B 0.9599
C39 H39A 0.9599
C39 H39B 0.9601
C40 H40 0.9599
C41 H41A 0.9599
C41 H41B 0.9599
C43 H43A 0.9601
C43 H43B 0.9599
C43 H43C 0.9601
C44 H44A 0.9601
C44 H44B 0.9599
C44 H44C 0.9600
C45 H45A 0.9599
C45 H45B 0.9598
C46 H46A 0.9700
C46 H46B 0.9700
C48 H48A 0.9600
C48 H48B 0.9600
C49 H49A 0.9599
C49 H49B 0.9601
C49 H49C 0.9601
C51 H51 0.9600
C53 H53A 0.9600
C53 H53B 0.9600
C54 H54A 0.9601
C54 H54B 0.9601
C55 H55 0.9595
C56 H56A 0.9600
C56 H56B 0.9599
C58 H58A 0.9601
C58 H58B 0.9600
C58 H58C 0.9600
C59 H59A 0.9600
C59 H59B 0.9600
C59 H59C 0.9600
C60 H60A 0.9600
C60 H60B 0.9600
